data_4126971
loop_
_publ_author_name
'Li, Si'
'Du, Xiang-Sha'
'Li, Bing'
'Wang, Jia-Yin'
'Li, Guo-Ping'
'Gao, Guang-Gang'
'Zang, Shuang-Quan'

_publ_section_title
;
 Atom-precise Modification of Silver(I) Thiolate Cluster by Shell Ligand
 Substitution: A New Approach to Generation of Cluster Functionality and
 Chirality.
;
_journal_name_full 'Journal of the American Chemical Society'
_journal_paper_doi 10.1021/jacs.7b12136
_journal_year 2017
_chemical_formula_moiety 'C105 H148 Ag20 N2 O21 S10, 2(C2 H3 N)'
_chemical_formula_sum 'C109 H154 Ag20 N4 O21 S10'
_chemical_formula_weight 4334.35
_chemical_name_systematic
;
 ?
;
_space_group_crystal_system triclinic
_space_group_IT_number 2
_space_group_name_Hall '-P 1'
_space_group_name_H-M_alt 'P -1'
_symmetry_space_group_name_Hall '-P 1'
_symmetry_space_group_name_H-M 'P -1'
_atom_sites_solution_hydrogens mixed
_atom_sites_solution_primary dual
_audit_creation_date 2017-09-22
_audit_creation_method
;
Olex2 1.2
(compiled 2017.08.10 svn.r3458 for OlexSys, GUI svn.r5381)
;
_cell_angle_alpha 68.069(2)
_cell_angle_beta 76.262(2)
_cell_angle_gamma 76.778(2)
_cell_formula_units_Z 1
_cell_length_a 13.3254(2)
_cell_length_b 17.0097(3)
_cell_length_c 17.0989(3)
_cell_measurement_reflns_used 20829
_cell_measurement_temperature 220.00(10)
_cell_measurement_theta_max 73.8030
_cell_measurement_theta_min 4.0860
_cell_volume 3449.91(11)
_computing_cell_refinement 'CrysAlisPro 1.171.39.7b (Rigaku OD, 2015)'
_computing_data_collection 'CrysAlisPro 1.171.39.7b (Rigaku OD, 2015)'
_computing_data_reduction 'CrysAlisPro 1.171.39.7b (Rigaku OD, 2015)'
_computing_molecular_graphics 'Olex2 (Dolomanov et al., 2009)'
_computing_publication_material 'Olex2 (Dolomanov et al., 2009)'
_computing_structure_refinement 'ShelXL (Sheldrick, 2015)'
_computing_structure_solution 'ShelXT (Sheldrick, 2015)'
_diffrn_ambient_environment N~2~
_diffrn_ambient_temperature 220.00(10)
_diffrn_detector 'CCD plate'
_diffrn_measured_fraction_theta_full 0.933
_diffrn_measured_fraction_theta_max 0.993
_diffrn_measurement_details
;
List of Runs (angles in degrees, time in seconds):

  # Type    Start    End  Width  t~exp~   \w     \q     \k     \f   Frames
--------------------------------------------------------------------------
  1  \w    -19.00  22.00   0.50    0.50    --    0.00  38.00  90.00   82
  2  \w    -83.00  16.00   0.50    0.50    --    0.00 -57.00-150.00  198
  3  \w    -18.00  50.00   0.50    0.50    --    0.00  19.00-150.00  136
  4  \w     56.00  87.00   0.50    0.50    --    0.00  38.00  90.00   62
  5  \w     82.00 185.00   0.50    1.20    --   95.20  30.00 -30.00  206
  6  \w      7.00 108.00   0.50    1.20    --   95.20 -82.00  90.00  202
  7  \w     32.00 123.00   0.50    1.20    --   95.20 -82.00 -30.00  182
  8  \w     85.00 111.00   0.50    1.20    --   95.20 -30.00   0.00   52
  9  \w     78.00 185.00   0.50    1.20    --   95.20  30.00 -60.00  214
 10  \w     10.00  88.00   0.50    1.20    --   95.20 -61.00  90.00  156
 11  \w     76.00 184.00   0.50    1.20    --   95.20  15.00  60.00  216
 12  \w     48.00 127.00   0.50    1.20    --   95.20 -82.00-180.00  158
 13  \w     10.00  63.00   0.50    1.20    --   95.20 -30.00   0.00  106
 14  \w     18.00 120.00   0.50    1.20    --   95.20 -61.00-180.00  204
 15  \w     16.00 107.00   0.50    1.20    --   95.20 -61.00 -30.00  182
;
_diffrn_measurement_device 'four-circle diffractometer'
_diffrn_measurement_device_type 'XtaLAB Pro: Kappa single'
_diffrn_measurement_method '\w scans'
_diffrn_orient_matrix_type 'CrysAlisPro convention (1999,Acta A55,543-557)'
_diffrn_orient_matrix_UB_11 -0.0658041000
_diffrn_orient_matrix_UB_12 0.0901833000
_diffrn_orient_matrix_UB_13 -0.0225171000
_diffrn_orient_matrix_UB_21 -0.0241346000
_diffrn_orient_matrix_UB_22 -0.0081944000
_diffrn_orient_matrix_UB_23 0.0951628000
_diffrn_orient_matrix_UB_31 0.0979948000
_diffrn_orient_matrix_UB_32 0.0396852000
_diffrn_orient_matrix_UB_33 -0.0121056000
_diffrn_radiation_monochromator graphite
_diffrn_radiation_probe x-ray
_diffrn_radiation_type CuK\a
_diffrn_radiation_wavelength 1.54184
_diffrn_reflns_av_R_equivalents 0.0423
_diffrn_reflns_av_unetI/netI 0.0584
_diffrn_reflns_Laue_measured_fraction_full 0.933
_diffrn_reflns_Laue_measured_fraction_max 0.993
_diffrn_reflns_limit_h_max 15
_diffrn_reflns_limit_h_min -11
_diffrn_reflns_limit_k_max 19
_diffrn_reflns_limit_k_min -19
_diffrn_reflns_limit_l_max 20
_diffrn_reflns_limit_l_min -20
_diffrn_reflns_number 28927
_diffrn_reflns_point_group_measured_fraction_full 0.933
_diffrn_reflns_point_group_measured_fraction_max 0.993
_diffrn_reflns_theta_full 67.684
_diffrn_reflns_theta_max 64.995
_diffrn_reflns_theta_min 3.259
_diffrn_source 'fine-focus sealed X-ray tube'
_diffrn_source_type 'Enhance (Cu) X-ray Source'
_exptl_absorpt_coefficient_mu 24.078
_exptl_absorpt_correction_T_max 1.00000
_exptl_absorpt_correction_T_min 0.33127
_exptl_absorpt_correction_type multi-scan
_exptl_absorpt_process_details
;
CrysAlisPro 1.171.39.7b (Rigaku Oxford Diffraction, 2015)
Empirical absorption correction using spherical harmonics,
 implemented in SCALE3 ABSPACK scaling algorithm.
;
_exptl_crystal_colour colourless
_exptl_crystal_density_diffrn 2.086
_exptl_crystal_description block
_exptl_crystal_F_000 2104
_exptl_crystal_size_max 0.2
_exptl_crystal_size_mid 0.2
_exptl_crystal_size_min 0.15
_refine_diff_density_max 3.156
_refine_diff_density_min -2.382
_refine_diff_density_rms 0.244
_refine_ls_extinction_method none
_refine_ls_goodness_of_fit_ref 1.136
_refine_ls_hydrogen_treatment constr
_refine_ls_matrix_type full
_refine_ls_number_parameters 802
_refine_ls_number_reflns 11656
_refine_ls_number_restraints 85
_refine_ls_restrained_S_all 1.139
_refine_ls_R_factor_all 0.0821
_refine_ls_R_factor_gt 0.0798
_refine_ls_shift/su_max 0.000
_refine_ls_shift/su_mean 0.000
_refine_ls_structure_factor_coef Fsqd
_refine_ls_weighting_details
;
 w=1/[\s^2^(Fo^2^)+(0.0381P)^2^+114.8201P]
 where P=(Fo^2^+2Fc^2^)/3
;
_refine_ls_weighting_scheme calc
_refine_ls_wR_factor_gt 0.2014
_refine_ls_wR_factor_ref 0.2024
_reflns_Friedel_coverage 0.000
_reflns_number_gt 11106
_reflns_number_total 11656
_reflns_threshold_expression 'I > 2\s(I)'
_cod_data_source_file ja7b12136_si_003.cif
_cod_data_source_block 222
_cod_original_cell_volume 3449.92(12)
_cod_database_code 4126971
_shelxl_version_number 2013-2
_shelx_space_group_comment
;
The symmetry employed for this shelxl refinement is uniquely defined
by the following loop, which should always be used as a source of
symmetry information in preference to the above space-group names.
They are only intended as comments.
;
_reflns_odcompleteness_completeness 98.99
_reflns_odcompleteness_iscentric 1
_reflns_odcompleteness_theta 66.97
_olex2_refinement_description
;
1. Fixed Uiso
 At 1.2 times of:
  All C(H) groups
 At 1.5 times of:
  All C(H,H,H) groups
2. Rigid bond restraints
 C30, C33
 with sigma for 1-2 distances of 0.01 and sigma for 1-3 distances of 0.01
3. Uiso/Uaniso restraints and constraints
Ag10 \\sim Ag8: within 2A with sigma of 0.01 and sigma for terminal atoms of
0.02
Ag9A \\sim Ag9B: within 2A with sigma of 0.01 and sigma for terminal atoms of
0.02
Ag8A \\sim Ag8B: within 2A with sigma of 0.01 and sigma for terminal atoms of
0.02
C1 \\sim O1 \\sim O2: within 2A with sigma of 0.01 and sigma for terminal atoms
of 0.02
Uanis(C47) \\sim Ueq: with sigma of 0.01 and sigma for terminal atoms of 0.02
Uanis(C54) \\sim Ueq: with sigma of 0.01 and sigma for terminal atoms of 0.02
Uanis(N2) \\sim Ueq: with sigma of 0.01 and sigma for terminal atoms of 0.02
Uanis(C32) \\sim Ueq, Uanis(C33) \\sim Ueq, Uanis(O3) \\sim Ueq, Uanis(C52)
\\sim Ueq, Uanis(C53) \\sim Ueq, Uanis(C50) \\sim Ueq: with sigma of 0.01 and
sigma for terminal atoms of 0.02
Uanis(C33) \\sim Ueq: with sigma of 0.005 and sigma for terminal atoms of 0.01
4. Others
 Sof(Ag9B)=1-FVAR(1)
 Sof(Ag9A)=FVAR(1)
 Sof(Ag8)=1-FVAR(2)
 Sof(Ag10)=FVAR(2)
 Sof(Ag8B)=1-FVAR(3)
 Sof(Ag8A)=FVAR(3)
 Fixed Sof: O1(0.5) O3(0.5) O2(0.5)
5.a Riding coordinates:
 C33(H33a,H33b,H33c)
5.b Aromatic/amide H refined with riding coordinates:
 C29(H29), C4(H4), C25(H25), C26(H26), C18(H18), C22(H22), C8(H8), C7(H7),
 C28(H28), C21(H21), C6(H6), C14(H14), C12(H12), C20(H20), C27(H27), C11(H11),
 C19(H19), C15(H15), C13(H13), C5(H5)
5.c Idealised Me refined as rotating group:
 C43(H43a,H43b,H43c), C45(H45a,H45b,H45c), C35(H35a,H35b,H35c), C44(H44a,H44b,
 H44c), C40(H40a,H40b,H40c), C39(H39a,H39b,H39c), C37(H37a,H37b,H37c), C41(H41a,
 H41b,H41c), C49(H49a,H49b,H49c), C36(H36a,H36b,H36c), C31(H31a,H31b,H31c),
 C48(H48a,H48b,H48c), C47(H47a,H47b,H47c), C51(H51a,H51b,H51c), C52(H52a,H52b,
 H52c), C53(H53a,H53b,H53c), C32(H32a,H32b,H32c), C55(H55a,H55b,H55c)
;
_olex2_submission_special_instructions 'No special instructions were received'
_oxdiff_exptl_absorpt_empirical_details
;
Empirical correction (ABSPACK) includes:
- Absorption correction using spherical harmonics
- Frame scaling
- Detector area scaling
;
_oxdiff_exptl_absorpt_empirical_full_max 1.987
_oxdiff_exptl_absorpt_empirical_full_min 0.661

loop_
_space_group_symop_operation_xyz
'x, y, z'
'-x, -y, -z'

loop_
_atom_site_label
_atom_site_type_symbol
_atom_site_fract_x
_atom_site_fract_y
_atom_site_fract_z
_atom_site_U_iso_or_equiv
_atom_site_adp_type
_atom_site_occupancy
_atom_site_site_symmetry_order
_atom_site_calc_flag
_atom_site_refinement_flags_posn
_atom_site_refinement_flags_adp
_atom_site_refinement_flags_occupancy
_atom_site_disorder_assembly
_atom_site_disorder_group
Ag2 Ag 0.55235(8) 0.37999(7) 0.37301(6) 0.0388(3) Uani 1 1 d . . . . .
Ag3 Ag 0.30307(8) 0.39334(7) 0.55552(6) 0.0398(3) Uani 1 1 d . . . . .
Ag6 Ag 0.61617(9) 0.58063(7) 0.29540(7) 0.0419(3) Uani 1 1 d . . . . .
Ag1 Ag 0.60490(9) 0.29291(7) 0.57845(7) 0.0448(3) Uani 1 1 d . . . . .
Ag4 Ag 0.30293(9) 0.56107(7) 0.38828(7) 0.0441(3) Uani 1 1 d . . . . .
Ag10 Ag 0.6186(4) 0.7299(3) 0.5751(4) 0.0348(11) Uani 0.71(3) 1 d . U . A 1
Ag5 Ag 0.37902(9) 0.45555(9) 0.26471(7) 0.0503(3) Uani 1 1 d . . . . .
Ag8A Ag 0.4321(3) 0.6334(3) 0.1844(3) 0.0386(8) Uani 0.833(19) 1 d . U . B 1
Ag9A Ag 0.5926(3) 0.7956(3) 0.3933(3) 0.0385(8) Uani 0.834(17) 1 d . U . A 1
Ag7 Ag 0.51517(11) 0.76837(8) 0.21995(8) 0.0558(3) Uani 1 1 d . . . . .
S3 S 0.2722(2) 0.4152(2) 0.41144(19) 0.0276(6) Uani 1 1 d . . . . .
S2 S 0.5596(2) 0.4929(2) 0.23353(18) 0.0289(6) Uani 1 1 d . . . . .
S5 S 0.5540(2) 0.23837(19) 0.48273(19) 0.0291(6) Uani 1 1 d . . . . .
S1 S 0.6659(2) 0.7127(2) 0.29522(19) 0.0311(7) Uani 1 1 d . . . . .
S4 S 0.6568(3) 0.2923(2) 0.7065(2) 0.0344(7) Uani 1 1 d . . . . .
O6 O 0.2701(9) 0.5078(7) 0.1683(7) 0.054(3) Uani 1 1 d . . . . .
O10 O 0.6879(9) 0.8966(7) 0.3718(7) 0.049(3) Uani 1 1 d . . . . .
O4 O 0.2243(10) 0.4977(8) 0.6216(7) 0.055(3) Uani 1 1 d . . . . .
O11 O 0.7374(9) 0.8264(8) 0.4990(7) 0.058(3) Uani 1 1 d . . . . .
O7 O 0.3179(9) 0.6358(8) 0.1021(8) 0.058(3) Uani 1 1 d . . . . .
C1 C 0.5000 0.5000 0.5000 0.029(3) Uani 1 2 d S TU P . .
C2 C 0.7477(11) 0.8799(9) 0.4249(9) 0.036(3) Uani 1 1 d . . . . .
O5 O 0.2343(10) 0.6148(8) 0.5052(7) 0.058(3) Uani 1 1 d . . . . .
O8 O 0.5240(10) 0.7359(8) 0.0641(8) 0.064(3) Uani 1 1 d . . . . .
C17 C 0.1660(11) 0.6098(11) 0.0727(9) 0.041(4) Uani 1 1 d . . . . .
C3 C 0.8431(12) 0.9251(10) 0.3950(10) 0.043(3) Uani 1 1 d . . . . .
C16 C 0.2591(11) 0.5828(10) 0.1173(8) 0.036(3) Uani 1 1 d . . . . .
O12 O 0.5976(11) 0.7362(11) 0.7182(9) 0.077(4) Uani 1 1 d . . . . .
C34 C 0.6390(11) 0.4721(10) 0.1354(9) 0.040(3) Uani 1 1 d . . . . .
C42 C 0.1359(9) 0.4127(9) 0.4026(8) 0.030(3) Uani 1 1 d . . . . .
C43 C 0.1449(11) 0.3567(10) 0.3477(10) 0.039(3) Uani 1 1 d . . . . .
H43A H 0.1866 0.3804 0.2929 0.059 Uiso 1 1 calc GR . . . .
H43B H 0.0763 0.3553 0.3399 0.059 Uiso 1 1 calc GR . . . .
H43C H 0.1772 0.2995 0.3759 0.059 Uiso 1 1 calc GR . . . .
C46 C 0.7735(12) 0.2103(10) 0.7361(9) 0.045(4) Uani 1 1 d . . . . .
O9 O 0.4937(12) 0.8626(9) 0.0877(9) 0.076(4) Uani 1 1 d . . . . .
C23 C 0.2057(10) 0.5770(10) 0.5827(9) 0.036(3) Uani 1 1 d . . . . .
C24 C 0.1424(11) 0.6297(10) 0.6383(10) 0.039(3) Uani 1 1 d . . . . .
C45 C 0.0793(13) 0.3700(14) 0.4940(10) 0.057(5) Uani 1 1 d . . . . .
H45A H 0.1205 0.3163 0.5206 0.086 Uiso 1 1 calc GR . . . .
H45B H 0.0122 0.3602 0.4914 0.086 Uiso 1 1 calc GR . . . .
H45C H 0.0700 0.4071 0.5268 0.086 Uiso 1 1 calc GR . . . .
C35 C 0.7228(13) 0.5257(14) 0.1006(11) 0.059(5) Uani 1 1 d . . . . .
H35A H 0.6923 0.5852 0.0863 0.089 Uiso 1 1 calc GR . . . .
H35B H 0.7641 0.5152 0.0503 0.089 Uiso 1 1 calc GR . . . .
H35C H 0.7665 0.5117 0.1428 0.089 Uiso 1 1 calc GR . . . .
C29 C 0.1150(13) 0.7187(11) 0.5972(11) 0.053(4) Uani 1 1 d . . . . .
H29 H 0.1321 0.7450 0.5384 0.063 Uiso 1 1 calc R . . . .
C38 C 0.6345(11) 0.1422(9) 0.4578(11) 0.042(3) Uani 1 1 d . . . . .
C4 C 0.8606(15) 0.9831(11) 0.3123(12) 0.057(5) Uani 1 1 d . . . . .
H4 H 0.8149 0.9947 0.2744 0.069 Uiso 1 1 calc R . . . .
C25 C 0.1128(13) 0.5947(12) 0.7223(10) 0.052(4) Uani 1 1 d . . . . .
H25 H 0.1302 0.5358 0.7481 0.062 Uiso 1 1 calc R . . . .
C26 C 0.0555(14) 0.6445(12) 0.7737(11) 0.058(5) Uani 1 1 d . . . . .
H26 H 0.0358 0.6187 0.8323 0.069 Uiso 1 1 calc R . . . .
C18 C 0.0976(13) 0.5557(13) 0.0869(11) 0.053(4) Uani 1 1 d . . . . .
H18 H 0.1087 0.5000 0.1250 0.064 Uiso 1 1 calc R . . . .
C44 C 0.0854(13) 0.5044(11) 0.3580(13) 0.057(5) Uani 1 1 d . . . . .
H44A H 0.0891 0.5407 0.3885 0.086 Uiso 1 1 calc GR . . . .
H44B H 0.0135 0.5048 0.3571 0.086 Uiso 1 1 calc GR . . . .
H44C H 0.1218 0.5252 0.3004 0.086 Uiso 1 1 calc GR . . . .
C22 C 0.1461(15) 0.6921(11) 0.0183(11) 0.057(4) Uani 1 1 d . . . . .
H22 H 0.1899 0.7313 0.0092 0.068 Uiso 1 1 calc R . . . .
C8 C 0.9103(13) 0.9097(13) 0.4509(14) 0.060(5) Uani 1 1 d . . . . .
H8 H 0.8983 0.8719 0.5067 0.072 Uiso 1 1 calc R . . . .
C7 C 0.9988(15) 0.9533(14) 0.4208(15) 0.067(5) Uani 1 1 d . . . . .
H7 H 1.0459 0.9435 0.4570 0.081 Uiso 1 1 calc R . . . .
C30 C 0.7898(13) 0.7407(10) 0.2214(10) 0.048(4) Uani 1 1 d . U . . .
C28 C 0.0592(15) 0.7654(12) 0.6523(16) 0.069(6) Uani 1 1 d . . . . .
H28 H 0.0422 0.8245 0.6278 0.083 Uiso 1 1 calc R . . . .
C21 C 0.0600(18) 0.7173(16) -0.0234(13) 0.078(7) Uani 1 1 d . . . . .
H21 H 0.0499 0.7729 -0.0620 0.093 Uiso 1 1 calc R . . . .
C10 C 0.4661(13) 0.8605(14) -0.0452(11) 0.059(5) Uani 1 1 d . . . . .
C6 C 1.0144(16) 1.0078(13) 0.3413(19) 0.078(7) Uani 1 1 d . . . . .
H6 H 1.0724 1.0359 0.3224 0.094 Uiso 1 1 calc R . . . .
O1 O 0.4940(14) 0.5023(12) 0.4236(11) 0.033(3) Uani 0.5 1 d . U . B .
C9 C 0.4964(13) 0.8146(10) 0.0412(10) 0.047(4) Uani 1 1 d . . . . .
C14 C 0.4545(17) 0.9818(13) -0.1672(11) 0.068(5) Uani 1 1 d . . . . .
H14 H 0.4672 1.0375 -0.1988 0.081 Uiso 1 1 calc R . . . .
C12 C 0.3945(17) 0.8581(15) -0.1612(12) 0.072(6) Uani 1 1 d . . . . .
H12 H 0.3693 0.8294 -0.1875 0.086 Uiso 1 1 calc R . . . .
C40 C 0.5641(16) 0.0781(12) 0.4758(19) 0.085(8) Uani 1 1 d . . . . .
H40A H 0.6005 0.0340 0.4525 0.127 Uiso 1 1 calc GR . . . .
H40B H 0.5030 0.1063 0.4499 0.127 Uiso 1 1 calc GR . . . .
H40C H 0.5435 0.0530 0.5364 0.127 Uiso 1 1 calc GR . . . .
C20 C -0.0062(16) 0.668(2) -0.0114(14) 0.083(8) Uani 1 1 d . . . . .
H20 H -0.0640 0.6871 -0.0390 0.099 Uiso 1 1 calc R . . . .
C39 C 0.6815(18) 0.1744(15) 0.3645(13) 0.078(6) Uani 1 1 d . . . . .
H39A H 0.7177 0.2211 0.3539 0.117 Uiso 1 1 calc GR . . . .
H39B H 0.6270 0.1939 0.3306 0.117 Uiso 1 1 calc GR . . . .
H39C H 0.7299 0.1289 0.3496 0.117 Uiso 1 1 calc GR . . . .
C27 C 0.0299(13) 0.7308(13) 0.7356(12) 0.057(5) Uani 1 1 d . . . . .
H27 H -0.0077 0.7649 0.7678 0.068 Uiso 1 1 calc R . . . .
C11 C 0.4179(15) 0.8136(14) -0.0746(13) 0.065(5) Uani 1 1 d . . . . .
H11 H 0.4024 0.7590 -0.0418 0.078 Uiso 1 1 calc R . . . .
C37 C 0.5671(14) 0.4903(16) 0.0737(11) 0.068(6) Uani 1 1 d . . . . .
H37A H 0.5168 0.4516 0.0980 0.101 Uiso 1 1 calc GR . . . .
H37B H 0.6068 0.4828 0.0216 0.101 Uiso 1 1 calc GR . . . .
H37C H 0.5315 0.5483 0.0619 0.101 Uiso 1 1 calc GR . . . .
C41 C 0.7171(14) 0.1066(11) 0.5129(14) 0.063(5) Uani 1 1 d . . . . .
H41A H 0.6848 0.0877 0.5720 0.094 Uiso 1 1 calc GR . . . .
H41B H 0.7578 0.1502 0.5031 0.094 Uiso 1 1 calc GR . . . .
H41C H 0.7618 0.0589 0.4992 0.094 Uiso 1 1 calc GR . . . .
O3 O 0.4863(15) 0.4334(12) 0.5607(11) 0.037(4) Uani 0.5 1 d . U . B .
C49 C 0.7864(17) 0.2002(16) 0.8241(13) 0.082(7) Uani 1 1 d . . . . .
H49A H 0.8017 0.2528 0.8239 0.123 Uiso 1 1 calc GR . . . .
H49B H 0.8428 0.1547 0.8417 0.123 Uiso 1 1 calc GR . . . .
H49C H 0.7229 0.1868 0.8633 0.123 Uiso 1 1 calc GR . . . .
C36 C 0.6833(17) 0.3727(11) 0.1682(13) 0.071(6) Uani 1 1 d . . . . .
H36A H 0.7195 0.3601 0.2148 0.106 Uiso 1 1 calc GR . . . .
H36B H 0.7307 0.3575 0.1224 0.106 Uiso 1 1 calc GR . . . .
H36C H 0.6264 0.3404 0.1873 0.106 Uiso 1 1 calc GR . . . .
C31 C 0.7901(19) 0.8331(13) 0.1986(15) 0.087(8) Uani 1 1 d . . . . .
H31A H 0.7280 0.8650 0.1758 0.131 Uiso 1 1 calc GR . . . .
H31B H 0.8505 0.8494 0.1564 0.131 Uiso 1 1 calc GR . . . .
H31C H 0.7921 0.8452 0.2487 0.131 Uiso 1 1 calc GR . . . .
N1 N 0.6693(17) 0.7533(16) 0.8096(14) 0.100(7) Uani 1 1 d . . . . .
C48 C 0.750(2) 0.1259(14) 0.7382(18) 0.093(8) Uani 1 1 d . . . . .
H48A H 0.6966 0.1059 0.7863 0.140 Uiso 1 1 calc GR . . . .
H48B H 0.8122 0.0840 0.7434 0.140 Uiso 1 1 calc GR . . . .
H48C H 0.7262 0.1347 0.6864 0.140 Uiso 1 1 calc GR . . . .
O2 O 0.5087(14) 0.5723(12) 0.5051(12) 0.036(4) Uani 0.5 1 d . U . B .
C19 C 0.0128(14) 0.5815(18) 0.0462(14) 0.075(6) Uani 1 1 d . . . . .
H19 H -0.0324 0.5432 0.0559 0.090 Uiso 1 1 calc R . . . .
C15 C 0.4799(15) 0.9450(12) -0.0907(13) 0.062(5) Uani 1 1 d . . . . .
H15 H 0.5069 0.9753 -0.0672 0.074 Uiso 1 1 calc R . . . .
C13 C 0.4086(17) 0.9392(15) -0.2027(14) 0.071(6) Uani 1 1 d . . . . .
H13 H 0.3880 0.9680 -0.2558 0.086 Uiso 1 1 calc R . . . .
C5 C 0.9478(18) 1.0229(13) 0.2880(18) 0.080(7) Uani 1 1 d . . . . .
H5 H 0.9608 1.0615 0.2328 0.097 Uiso 1 1 calc R . . . .
C50 C 0.6467(18) 0.7795(17) 0.7413(15) 0.080(6) Uani 1 1 d . U . . .
C47 C 0.8664(16) 0.2376(17) 0.6661(15) 0.089(7) Uani 1 1 d . U . . .
H47A H 0.8465 0.2535 0.6111 0.133 Uiso 1 1 calc GR . . . .
H47B H 0.9234 0.1907 0.6723 0.133 Uiso 1 1 calc GR . . . .
H47C H 0.8876 0.2857 0.6707 0.133 Uiso 1 1 calc GR . . . .
C51 C 0.672(3) 0.8701(19) 0.6754(18) 0.111(10) Uani 1 1 d . . . . .
H51A H 0.7423 0.8637 0.6451 0.166 Uiso 1 1 calc GR . . . .
H51B H 0.6651 0.9090 0.7058 0.166 Uiso 1 1 calc GR . . . .
H51C H 0.6241 0.8926 0.6355 0.166 Uiso 1 1 calc GR . . . .
C52 C 0.646(2) 0.6735(16) 0.8704(16) 0.096(8) Uani 1 1 d . U . . .
H52A H 0.5855 0.6601 0.8595 0.145 Uiso 1 1 calc GR . . . .
H52B H 0.6320 0.6768 0.9269 0.145 Uiso 1 1 calc GR . . . .
H52C H 0.7044 0.6295 0.8660 0.145 Uiso 1 1 calc GR . . . .
C53 C 0.729(2) 0.805(2) 0.836(2) 0.114(9) Uani 1 1 d . U . . .
H53A H 0.8025 0.7827 0.8293 0.171 Uiso 1 1 calc GR . . . .
H53B H 0.7034 0.8009 0.8946 0.171 Uiso 1 1 calc GR . . . .
H53C H 0.7190 0.8644 0.8002 0.171 Uiso 1 1 calc GR . . . .
C33 C 0.879(2) 0.688(2) 0.256(2) 0.117(9) Uani 1 1 d . U . . .
H33A H 0.8880 0.7024 0.3027 0.175 Uiso 1 1 d R . . . .
H33B H 0.9403 0.6969 0.2121 0.175 Uiso 1 1 d R . . . .
H33C H 0.8705 0.6288 0.2755 0.175 Uiso 1 1 d R . . . .
Ag9B Ag 0.5660(18) 0.8195(12) 0.3663(15) 0.051(3) Uani 0.166(17) 1 d . U . A 2
Ag8 Ag 0.6251(10) 0.7357(9) 0.548(2) 0.064(3) Uani 0.29(3) 1 d . U . A 2
C32 C 0.787(2) 0.726(2) 0.1382(19) 0.116(9) Uani 1 1 d . U . . .
H32A H 0.7764 0.6680 0.1515 0.174 Uiso 1 1 calc GR . . . .
H32B H 0.8527 0.7349 0.1002 0.174 Uiso 1 1 calc GR . . . .
H32C H 0.7315 0.7652 0.1111 0.174 Uiso 1 1 calc GR . . . .
Ag8B Ag 0.4068(17) 0.6076(14) 0.2063(13) 0.048(3) Uani 0.167(19) 1 d . U . B 2
N2 N 0.8935(19) 0.9006(15) -0.1013(14) 0.110(7) Uani 1 1 d . U . . .
C55 C 0.724(2) 0.970(2) -0.029(2) 0.118(11) Uani 1 1 d . . . . .
H55A H 0.6911 0.9196 0.0019 0.177 Uiso 1 1 calc GR . . . .
H55B H 0.6876 1.0067 -0.0746 0.177 Uiso 1 1 calc GR . . . .
H55C H 0.7220 0.9996 0.0096 0.177 Uiso 1 1 calc GR . . . .
C54 C 0.831(4) 0.944(3) -0.063(3) 0.163(15) Uani 1 1 d . U . . .

loop_
_atom_site_aniso_label
_atom_site_aniso_U_11
_atom_site_aniso_U_22
_atom_site_aniso_U_33
_atom_site_aniso_U_23
_atom_site_aniso_U_13
_atom_site_aniso_U_12
Ag2 0.0447(6) 0.0348(5) 0.0287(5) -0.0055(4) -0.0044(4) -0.0014(4)
Ag3 0.0478(6) 0.0454(6) 0.0248(5) -0.0123(4) -0.0082(4) -0.0018(5)
Ag6 0.0543(6) 0.0410(6) 0.0331(5) -0.0155(5) -0.0067(5) -0.0080(5)
Ag1 0.0553(7) 0.0437(6) 0.0396(6) -0.0191(5) -0.0160(5) 0.0011(5)
Ag4 0.0494(6) 0.0337(6) 0.0491(6) -0.0176(5) -0.0067(5) -0.0019(5)
Ag10 0.0301(15) 0.0374(12) 0.029(2) -0.0025(12) -0.0097(11) 0.0005(9)
Ag5 0.0359(6) 0.0775(9) 0.0296(5) -0.0112(5) -0.0018(4) -0.0095(5)
Ag8A 0.0469(12) 0.0302(14) 0.0369(13) -0.0099(12) -0.0123(9) 0.0001(10)
Ag9A 0.0452(11) 0.0392(14) 0.0283(13) -0.0120(11) -0.0011(9) -0.0052(9)
Ag7 0.0682(8) 0.0464(7) 0.0523(7) -0.0008(5) -0.0338(6) -0.0108(6)
S3 0.0283(15) 0.0307(16) 0.0235(14) -0.0127(12) -0.0037(12) 0.0013(12)
S2 0.0325(16) 0.0335(16) 0.0166(13) -0.0113(12) 0.0002(11) 0.0028(12)
S5 0.0334(16) 0.0234(15) 0.0280(15) -0.0119(12) -0.0024(12) 0.0031(12)
S1 0.0333(16) 0.0341(17) 0.0207(14) -0.0069(12) -0.0012(12) -0.0026(13)
S4 0.0382(17) 0.0325(17) 0.0251(15) -0.0084(13) -0.0052(13) 0.0061(13)
O6 0.053(7) 0.051(7) 0.050(7) -0.006(6) -0.026(5) 0.003(5)
O10 0.055(7) 0.044(6) 0.046(6) -0.013(5) -0.005(5) -0.010(5)
O4 0.068(8) 0.049(7) 0.044(6) -0.020(5) -0.015(6) 0.012(6)
O11 0.053(7) 0.066(8) 0.045(7) -0.004(6) -0.005(5) -0.021(6)
O7 0.059(7) 0.053(7) 0.067(8) -0.019(6) -0.032(6) -0.002(6)
C1 0.033(7) 0.033(7) 0.022(6) -0.014(6) 0.000(5) -0.004(6)
C2 0.043(8) 0.027(7) 0.037(8) -0.011(6) -0.006(6) -0.001(6)
O5 0.075(8) 0.052(7) 0.042(6) -0.028(6) 0.025(6) -0.015(6)
O8 0.071(8) 0.046(7) 0.058(8) -0.003(6) -0.011(6) -0.002(6)
C17 0.035(7) 0.066(10) 0.026(7) -0.034(7) 0.004(6) 0.009(7)
C3 0.041(8) 0.039(8) 0.046(9) -0.021(7) 0.006(7) -0.002(6)
C16 0.041(8) 0.049(9) 0.016(6) -0.016(6) -0.001(5) 0.005(7)
O12 0.066(8) 0.120(13) 0.070(9) -0.063(9) 0.004(7) -0.025(8)
C34 0.037(8) 0.057(9) 0.024(7) -0.021(7) 0.001(6) 0.003(7)
C42 0.022(6) 0.037(7) 0.029(7) -0.016(6) 0.002(5) 0.002(5)
C43 0.030(7) 0.058(9) 0.044(8) -0.036(7) -0.008(6) -0.001(6)
C46 0.048(9) 0.043(9) 0.026(7) -0.002(6) -0.005(6) 0.009(7)
O9 0.106(11) 0.055(8) 0.071(9) -0.014(7) -0.045(8) -0.002(7)
C23 0.029(7) 0.050(9) 0.033(7) -0.022(7) -0.005(6) -0.001(6)
C24 0.030(7) 0.047(9) 0.044(8) -0.029(7) -0.008(6) 0.009(6)
C45 0.040(9) 0.090(14) 0.040(9) -0.028(9) 0.014(7) -0.017(9)
C35 0.041(9) 0.102(15) 0.039(9) -0.037(10) -0.001(7) -0.004(9)
C29 0.059(10) 0.055(10) 0.046(9) -0.025(8) 0.010(8) -0.018(8)
C38 0.039(8) 0.024(7) 0.064(10) -0.024(7) -0.014(7) 0.015(6)
C4 0.069(11) 0.039(9) 0.056(10) -0.019(8) 0.016(9) -0.015(8)
C25 0.053(9) 0.061(11) 0.038(8) -0.030(8) -0.009(7) 0.022(8)
C26 0.065(11) 0.069(12) 0.035(8) -0.029(8) -0.005(8) 0.016(9)
C18 0.048(9) 0.072(12) 0.050(10) -0.037(9) -0.015(8) 0.006(8)
C44 0.040(9) 0.047(10) 0.085(13) -0.029(9) -0.025(9) 0.018(7)
C22 0.067(11) 0.046(10) 0.044(9) -0.005(8) -0.019(8) 0.009(8)
C8 0.047(10) 0.064(12) 0.081(13) -0.041(10) -0.006(9) -0.007(8)
C7 0.055(11) 0.064(13) 0.089(15) -0.044(12) -0.003(10) 0.002(9)
C30 0.052(9) 0.043(9) 0.036(8) -0.009(7) 0.016(6) -0.015(7)
C28 0.061(11) 0.045(10) 0.111(18) -0.051(12) 0.001(11) -0.001(8)
C21 0.080(15) 0.090(16) 0.054(11) -0.036(11) -0.037(11) 0.050(13)
C10 0.040(9) 0.094(15) 0.041(9) -0.036(10) -0.006(7) 0.014(9)
C6 0.047(11) 0.046(11) 0.14(2) -0.056(14) 0.022(13) -0.005(9)
O1 0.043(8) 0.036(8) 0.023(7) -0.015(6) -0.003(6) -0.006(7)
C9 0.056(10) 0.037(9) 0.032(8) 0.000(7) 0.003(7) -0.009(7)
C14 0.100(15) 0.060(12) 0.036(9) -0.020(9) 0.008(9) -0.013(11)
C12 0.087(14) 0.086(16) 0.046(10) -0.034(11) -0.022(10) 0.013(12)
C40 0.065(12) 0.048(11) 0.16(2) -0.073(14) -0.026(14) 0.016(9)
C20 0.048(11) 0.15(2) 0.067(13) -0.069(16) -0.032(10) 0.036(13)
C39 0.084(14) 0.076(14) 0.060(12) -0.035(11) -0.005(10) 0.026(11)
C27 0.046(9) 0.078(13) 0.063(12) -0.054(11) -0.003(8) 0.006(9)
C11 0.065(12) 0.069(13) 0.060(11) -0.024(10) -0.013(9) 0.000(10)
C37 0.049(10) 0.122(18) 0.040(9) -0.045(11) 0.001(8) -0.007(10)
C41 0.058(11) 0.043(10) 0.093(15) -0.033(10) -0.031(10) 0.018(8)
O3 0.049(8) 0.031(8) 0.016(7) -0.007(6) 0.008(6) 0.004(6)
C49 0.077(14) 0.094(16) 0.065(13) -0.032(12) -0.039(11) 0.042(12)
C36 0.085(14) 0.039(10) 0.070(13) -0.028(9) 0.019(10) 0.009(9)
C31 0.101(17) 0.054(12) 0.084(15) -0.028(11) 0.054(13) -0.030(11)
N1 0.100(15) 0.114(18) 0.075(14) -0.050(13) 0.007(11) 0.016(13)
C48 0.098(17) 0.058(13) 0.12(2) -0.033(14) -0.060(16) 0.034(12)
O2 0.038(8) 0.042(8) 0.031(8) -0.016(7) -0.004(6) -0.003(7)
C19 0.041(10) 0.12(2) 0.081(14) -0.068(15) -0.012(10) 0.002(11)
C15 0.063(11) 0.048(10) 0.070(13) -0.015(9) -0.005(9) -0.016(9)
C13 0.079(14) 0.080(15) 0.057(12) -0.035(11) -0.014(10) 0.005(11)
C5 0.073(14) 0.047(11) 0.113(19) -0.037(12) 0.017(14) -0.009(10)
C50 0.071(9) 0.096(10) 0.062(9) -0.031(8) -0.005(7) 0.007(8)
C47 0.056(10) 0.098(14) 0.079(12) -0.012(11) -0.008(9) 0.018(10)
C51 0.15(3) 0.10(2) 0.085(18) -0.047(16) 0.012(17) -0.047(19)
C52 0.132(16) 0.077(13) 0.064(12) -0.022(10) -0.015(11) 0.010(12)
C53 0.115(16) 0.143(18) 0.115(16) -0.083(14) -0.028(13) -0.003(13)
C33 0.087(10) 0.119(12) 0.115(12) -0.011(8) -0.017(9) -0.008(8)
Ag9B 0.062(6) 0.046(5) 0.031(6) -0.014(4) 0.002(5) 0.008(5)
Ag8 0.062(4) 0.035(3) 0.062(8) -0.001(5) 0.013(4) 0.006(2)
C32 0.125(16) 0.126(17) 0.103(15) -0.065(13) 0.041(13) -0.047(13)
Ag8B 0.068(6) 0.021(5) 0.046(5) -0.017(4) 0.012(5) -0.003(4)
N2 0.112(13) 0.085(12) 0.085(12) -0.020(10) 0.018(10) 0.025(10)
C55 0.075(17) 0.12(2) 0.11(2) 0.007(18) -0.029(16) 0.005(16)
C54 0.163(17) 0.155(17) 0.154(17) -0.047(10) -0.017(10) -0.008(10)

loop_
_atom_type_symbol
_atom_type_description
_atom_type_scat_dispersion_real
_atom_type_scat_dispersion_imag
_atom_type_scat_source
C C 0.0181 0.0091 'International Tables Vol C Tables 4.2.6.8 and 6.1.1.4'
H H 0.0000 0.0000 'International Tables Vol C Tables 4.2.6.8 and 6.1.1.4'
Ag Ag 0.1306 4.2820 'International Tables Vol C Tables 4.2.6.8 and 6.1.1.4'
N N 0.0311 0.0180 'International Tables Vol C Tables 4.2.6.8 and 6.1.1.4'
O O 0.0492 0.0322 'International Tables Vol C Tables 4.2.6.8 and 6.1.1.4'
S S 0.3331 0.5567 'International Tables Vol C Tables 4.2.6.8 and 6.1.1.4'

loop_
_geom_angle_atom_site_label_1
_geom_angle_atom_site_label_2
_geom_angle_atom_site_label_3
_geom_angle
_geom_angle_site_symmetry_1
_geom_angle_site_symmetry_3
Ag10 Ag2 Ag5 66.01(10) 2_666 .
Ag5 Ag2 Ag8 71.2(5) . 2_666
S2 Ag2 Ag10 116.97(13) . 2_666
S2 Ag2 Ag5 53.06(8) . .
S2 Ag2 S5 161.08(11) . .
S2 Ag2 O1 82.4(4) . .
S2 Ag2 Ag8 123.3(5) . 2_666
S5 Ag2 Ag10 55.00(12) . 2_666
S5 Ag2 Ag5 120.84(9) . .
S5 Ag2 O1 116.2(4) . .
S5 Ag2 Ag8 50.6(4) . 2_666
O1 Ag2 Ag10 110.9(4) . 2_666
O1 Ag2 Ag5 87.0(4) . .
O1 Ag2 Ag8 106.5(6) . 2_666
O2 Ag2 Ag10 92.9(5) 2_666 2_666
O2 Ag2 Ag5 105.4(4) 2_666 .
O2 Ag2 S2 115.7(5) 2_666 .
O2 Ag2 S5 82.9(5) 2_666 .
O2 Ag2 O1 33.4(6) 2_666 .
O2 Ag2 Ag8 86.1(7) 2_666 2_666
Ag6 Ag3 Ag4 111.92(4) 2_666 .
Ag9A Ag3 Ag6 91.15(8) 2_666 2_666
Ag9A Ag3 Ag4 138.31(7) 2_666 .
S3 Ag3 Ag6 160.43(9) . 2_666
S3 Ag3 Ag4 49.84(8) . .
S3 Ag3 Ag9A 100.00(10) . 2_666
S3 Ag3 S1 147.89(11) . 2_666
S3 Ag3 O2 91.3(4) . 2_666
S3 Ag3 Ag8 51.8(5) . 2_666
S1 Ag3 Ag6 49.48(8) 2_666 2_666
S1 Ag3 Ag4 161.18(9) 2_666 .
S1 Ag3 Ag9A 50.94(10) 2_666 2_666
S1 Ag3 O2 98.3(4) 2_666 2_666
S1 Ag3 Ag8 98.9(5) 2_666 2_666
O4 Ag3 Ag6 54.5(3) . 2_666
O4 Ag3 Ag4 81.1(3) . .
O4 Ag3 Ag9A 138.6(3) . 2_666
O4 Ag3 S3 119.9(3) . .
O4 Ag3 S1 87.6(3) . 2_666
O4 Ag3 O2 103.2(5) . 2_666
O4 Ag3 Ag8 170.4(5) . 2_666
O2 Ag3 Ag6 73.5(4) 2_666 2_666
O2 Ag3 Ag4 70.0(4) 2_666 .
O2 Ag3 Ag9A 85.3(4) 2_666 2_666
O2 Ag3 Ag8 83.0(5) 2_666 2_666
Ag8 Ag3 Ag6 135.1(4) 2_666 2_666
Ag8 Ag3 Ag4 94.3(4) 2_666 .
Ag3 Ag6 Ag8A 146.11(6) 2_666 .
Ag3 Ag6 Ag8B 144.8(2) 2_666 .
Ag7 Ag6 Ag3 95.79(4) . 2_666
Ag7 Ag6 Ag8A 58.24(9) . .
Ag7 Ag6 Ag8B 65.3(4) . .
S2 Ag6 Ag3 152.47(8) . 2_666
S2 Ag6 Ag8A 51.87(10) . .
S2 Ag6 Ag7 109.00(8) . .
S2 Ag6 S1 155.22(11) . .
S2 Ag6 O1 80.6(4) . .
S2 Ag6 O3 110.2(5) . 2_666
S2 Ag6 Ag8B 47.4(3) . .
S1 Ag6 Ag3 52.24(7) . 2_666
S1 Ag6 Ag8A 109.14(12) . .
S1 Ag6 Ag7 51.12(8) . .
S1 Ag6 O1 117.9(4) . .
S1 Ag6 Ag8B 116.4(4) . .
O1 Ag6 Ag3 79.8(4) . 2_666
O1 Ag6 Ag8A 88.7(4) . .
O1 Ag6 Ag7 109.7(4) . .
O1 Ag6 Ag8B 79.5(6) . .
O3 Ag6 Ag3 55.4(5) 2_666 2_666
O3 Ag6 Ag8A 100.9(5) 2_666 .
O3 Ag6 Ag7 92.6(4) 2_666 .
O3 Ag6 S1 87.5(5) 2_666 .
O3 Ag6 O1 30.5(6) 2_666 .
O3 Ag6 Ag8B 94.3(6) 2_666 .
Ag4 Ag1 Ag7 90.15(4) 2_666 2_666
Ag9A Ag1 Ag4 146.53(6) 2_666 2_666
Ag9A Ag1 Ag7 66.75(7) 2_666 2_666
S5 Ag1 Ag4 150.90(9) . 2_666
S5 Ag1 Ag9A 50.94(9) . 2_666
S5 Ag1 Ag7 116.28(9) . 2_666
S5 Ag1 S4 158.92(12) . .
S5 Ag1 O3 103.1(5) . .
S5 Ag1 O2 79.7(4) . 2_666
S5 Ag1 Ag9B 56.4(4) . 2_666
S4 Ag1 Ag4 49.44(9) . 2_666
S4 Ag1 Ag9A 116.80(12) . 2_666
S4 Ag1 Ag7 50.42(9) . 2_666
S4 Ag1 O3 93.0(4) . .
S4 Ag1 O2 118.3(4) . 2_666
S4 Ag1 Ag9B 108.5(5) . 2_666
O3 Ag1 Ag4 64.6(5) . 2_666
O3 Ag1 Ag9A 89.1(5) . 2_666
O3 Ag1 Ag7 86.5(4) . 2_666
O3 Ag1 O2 26.2(6) . 2_666
O3 Ag1 Ag9B 97.1(6) . 2_666
O2 Ag1 Ag4 80.8(4) 2_666 2_666
O2 Ag1 Ag9A 83.5(4) 2_666 2_666
O2 Ag1 Ag7 107.5(4) 2_666 2_666
O2 Ag1 Ag9B 94.1(7) 2_666 2_666
Ag9B Ag1 Ag4 146.8(2) 2_666 2_666
Ag9B Ag1 Ag7 59.9(4) 2_666 2_666
Ag3 Ag4 Ag1 108.76(4) . 2_666
Ag5 Ag4 Ag3 93.22(4) . .
Ag5 Ag4 Ag1 134.47(5) . 2_666
S3 Ag4 Ag3 49.66(7) . .
S3 Ag4 Ag1 156.69(8) . 2_666
S3 Ag4 Ag5 51.62(7) . .
S3 Ag4 S4 152.26(11) . 2_666
S3 Ag4 Ag8B 99.3(4) . .
S4 Ag4 Ag3 156.07(9) 2_666 .
S4 Ag4 Ag1 47.61(8) 2_666 2_666
S4 Ag4 Ag5 102.48(9) 2_666 .
S4 Ag4 Ag8B 54.5(4) 2_666 .
O5 Ag4 Ag3 75.5(3) . .
O5 Ag4 Ag1 55.0(3) . 2_666
O5 Ag4 Ag5 168.0(3) . .
O5 Ag4 S3 116.6(3) . .
O5 Ag4 S4 89.5(3) . 2_666
O5 Ag4 Ag8B 143.9(5) . .
Ag8B Ag4 Ag3 137.0(3) . .
Ag8B Ag4 Ag1 93.1(5) . 2_666
Ag8B Ag4 Ag5 48.0(4) . .
Ag2 Ag10 Ag5 57.23(11) 2_666 2_666
Ag9A Ag10 Ag2 92.20(11) . 2_666
Ag9A Ag10 Ag5 137.49(16) . 2_666
S3 Ag10 Ag2 79.72(16) 2_666 2_666
S3 Ag10 Ag5 48.43(12) 2_666 2_666
S3 Ag10 Ag9A 102.0(2) 2_666 .
S3 Ag10 S5 116.88(19) 2_666 2_666
S5 Ag10 Ag2 50.65(11) 2_666 2_666
S5 Ag10 Ag5 107.7(2) 2_666 2_666
S5 Ag10 Ag9A 53.20(12) 2_666 .
O11 Ag10 Ag2 164.6(4) . 2_666
O11 Ag10 Ag5 135.9(3) . 2_666
O11 Ag10 Ag9A 72.5(3) . .
O11 Ag10 S3 103.8(4) . 2_666
O11 Ag10 S5 116.1(4) . 2_666
O11 Ag10 O12 100.7(5) . .
O12 Ag10 Ag2 93.0(4) . 2_666
O12 Ag10 Ag5 63.4(4) . 2_666
O12 Ag10 Ag9A 155.5(5) . .
O12 Ag10 S3 102.5(4) . 2_666
O12 Ag10 S5 114.7(4) . 2_666
Ag2 Ag5 Ag4 81.22(4) . .
Ag2 Ag5 Ag10 56.76(7) . 2_666
Ag4 Ag5 Ag10 92.53(10) . 2_666
Ag8A Ag5 Ag2 96.91(6) . .
Ag8A Ag5 Ag4 67.60(7) . .
Ag8A Ag5 Ag10 150.17(9) . 2_666
S3 Ag5 Ag2 79.68(8) . .
S3 Ag5 Ag4 50.95(8) . .
S3 Ag5 Ag10 48.91(13) . 2_666
S3 Ag5 Ag8A 118.37(10) . .
S3 Ag5 S2 123.17(10) . .
S2 Ag5 Ag2 50.84(7) . .
S2 Ag5 Ag4 90.77(8) . .
S2 Ag5 Ag10 105.88(10) . 2_666
S2 Ag5 Ag8A 54.91(9) . .
O6 Ag5 Ag2 171.2(3) . .
O6 Ag5 Ag4 106.2(3) . .
O6 Ag5 Ag10 126.3(3) . 2_666
O6 Ag5 Ag8A 81.9(3) . .
O6 Ag5 S3 108.6(3) . .
O6 Ag5 S2 123.2(3) . .
O6 Ag5 Ag8B 80.7(5) . .
Ag8B Ag5 Ag2 99.0(4) . .
Ag8B Ag5 Ag4 63.0(4) . .
Ag8B Ag5 S3 113.5(4) . .
Ag8B Ag5 S2 59.4(5) . .
Ag5 Ag8A Ag6 90.53(11) . .
Ag5 Ag8A Ag7 142.56(12) . .
Ag7 Ag8A Ag6 58.54(6) . .
S2 Ag8A Ag6 48.43(8) . .
S2 Ag8A Ag5 53.04(12) . .
S2 Ag8A Ag7 105.92(12) . .
S4 Ag8A Ag6 81.04(9) 2_666 .
S4 Ag8A Ag5 105.0(2) 2_666 .
S4 Ag8A Ag7 53.66(11) 2_666 .
S4 Ag8A S2 117.97(16) 2_666 .
O7 Ag8A Ag6 164.8(3) . .
O7 Ag8A Ag5 78.1(3) . .
O7 Ag8A Ag7 135.7(4) . .
O7 Ag8A S2 116.4(3) . .
O7 Ag8A S4 111.4(3) . 2_666
O7 Ag8A O8 91.1(5) . .
O8 Ag8A Ag6 93.4(3) . .
O8 Ag8A Ag5 147.8(3) . .
O8 Ag8A Ag7 62.2(4) . .
O8 Ag8A S2 108.8(3) . .
O8 Ag8A S4 107.3(4) . 2_666
Ag3 Ag9A Ag1 80.59(8) 2_666 2_666
Ag10 Ag9A Ag3 69.53(16) . 2_666
Ag10 Ag9A Ag1 96.27(14) . 2_666
S5 Ag9A Ag3 91.43(15) 2_666 2_666
S5 Ag9A Ag1 49.12(8) 2_666 2_666
S5 Ag9A Ag10 55.64(15) 2_666 .
S1 Ag9A Ag3 54.12(11) . 2_666
S1 Ag9A Ag1 81.92(10) . 2_666
S1 Ag9A Ag10 123.2(2) . .
S1 Ag9A S5 125.90(14) . 2_666
O10 Ag9A Ag3 118.8(3) . 2_666
O10 Ag9A Ag1 160.2(3) . 2_666
O10 Ag9A Ag10 87.9(3) . .
O10 Ag9A S5 121.7(3) . 2_666
O10 Ag9A S1 111.9(3) . .
Ag6 Ag7 Ag1 75.98(4) . 2_666
Ag6 Ag7 Ag9B 92.5(5) . .
Ag8A Ag7 Ag6 63.22(6) . .
Ag8A Ag7 Ag1 91.26(10) . 2_666
S1 Ag7 Ag6 51.85(8) . .
S1 Ag7 Ag1 79.29(8) . 2_666
S1 Ag7 Ag8A 114.83(10) . .
S1 Ag7 S4 118.56(11) . 2_666
S1 Ag7 Ag9B 50.9(5) . .
S4 Ag7 Ag6 83.54(8) 2_666 .
S4 Ag7 Ag1 46.98(8) 2_666 2_666
S4 Ag7 Ag8A 52.92(11) 2_666 .
S4 Ag7 Ag9B 101.5(2) 2_666 .
O9 Ag7 Ag6 136.4(4) . .
O9 Ag7 Ag1 142.3(4) . 2_666
O9 Ag7 Ag8A 90.2(4) . .
O9 Ag7 S1 133.0(4) . .
O9 Ag7 S4 108.4(4) . 2_666
O9 Ag7 Ag9B 123.9(5) . .
Ag9B Ag7 Ag1 56.0(2) . 2_666
Ag3 S3 Ag4 80.50(10) . .
Ag3 S3 Ag10 87.24(16) . 2_666
Ag3 S3 Ag5 134.59(13) . .
Ag3 S3 Ag8 78.3(8) . 2_666
Ag4 S3 Ag10 136.90(17) . 2_666
Ag4 S3 Ag5 77.43(10) . .
Ag4 S3 Ag8 136.8(4) . 2_666
Ag5 S3 Ag10 82.66(19) . 2_666
Ag5 S3 Ag8 91.5(6) . 2_666
C42 S3 Ag3 116.3(4) . .
C42 S3 Ag4 112.9(4) . .
C42 S3 Ag10 109.6(4) . 2_666
C42 S3 Ag5 108.7(4) . .
C42 S3 Ag8 110.3(6) . 2_666
Ag2 S2 Ag6 88.14(10) . .
Ag2 S2 Ag5 76.10(10) . .
Ag2 S2 Ag8A 129.02(17) . .
Ag2 S2 Ag8B 118.6(6) . .
Ag6 S2 Ag5 125.75(12) . .
Ag6 S2 Ag8A 79.70(12) . .
Ag6 S2 Ag8B 85.8(5) . .
Ag5 S2 Ag8A 72.05(16) . .
C34 S2 Ag2 121.1(5) . .
C34 S2 Ag6 120.4(5) . .
C34 S2 Ag5 111.9(5) . .
C34 S2 Ag8A 107.4(5) . .
C34 S2 Ag8B 114.2(6) . .
Ag8B S2 Ag5 59.7(7) . .
Ag2 S5 Ag1 89.71(11) . .
Ag2 S5 Ag10 74.35(16) . 2_666
Ag2 S5 Ag9A 121.90(17) . 2_666
Ag2 S5 Ag9B 132.1(5) . 2_666
Ag2 S5 Ag8 79.8(4) . 2_666
Ag1 S5 Ag10 131.16(17) . 2_666
Ag1 S5 Ag9A 79.94(11) . 2_666
Ag1 S5 Ag9B 73.6(5) . 2_666
Ag1 S5 Ag8 124.7(6) . 2_666
Ag9A S5 Ag10 71.2(2) 2_666 2_666
C38 S5 Ag2 119.9(5) . .
C38 S5 Ag1 120.4(5) . .
C38 S5 Ag10 107.3(5) . 2_666
C38 S5 Ag9A 114.3(5) . 2_666
C38 S5 Ag9B 107.0(7) . 2_666
C38 S5 Ag8 111.5(7) . 2_666
Ag8 S5 Ag9B 74.5(10) 2_666 2_666
Ag6 S1 Ag3 78.28(10) . 2_666
Ag6 S1 Ag9B 129.8(3) . .
Ag9A S1 Ag3 74.94(16) . 2_666
Ag9A S1 Ag6 129.42(14) . .
Ag7 S1 Ag3 134.97(14) . 2_666
Ag7 S1 Ag6 77.03(10) . .
Ag7 S1 Ag9A 92.89(17) . .
Ag7 S1 Ag9B 79.8(7) . .
C30 S1 Ag3 112.7(6) . 2_666
C30 S1 Ag6 113.3(5) . .
C30 S1 Ag9A 116.4(5) . .
C30 S1 Ag7 111.5(6) . .
C30 S1 Ag9B 116.5(6) . .
Ag9B S1 Ag3 88.0(7) . 2_666
Ag1 S4 Ag4 82.95(10) . 2_666
Ag1 S4 Ag8A 132.00(14) . 2_666
Ag1 S4 Ag7 82.61(11) . 2_666
Ag1 S4 Ag8B 131.5(3) . 2_666
Ag4 S4 Ag8A 84.26(18) 2_666 2_666
Ag4 S4 Ag7 133.24(13) 2_666 2_666
Ag4 S4 Ag8B 72.0(6) 2_666 2_666
Ag8A S4 Ag7 73.41(16) 2_666 2_666
C46 S4 Ag1 112.2(5) . .
C46 S4 Ag4 114.8(5) . 2_666
C46 S4 Ag8A 115.1(5) . 2_666
C46 S4 Ag7 111.8(5) . 2_666
C46 S4 Ag8B 115.8(6) . 2_666
Ag8B S4 Ag7 85.4(7) 2_666 2_666
C16 O6 Ag5 125.2(10) . .
C2 O10 Ag9A 116.3(9) . .
C2 O10 Ag9B 131.1(12) . .
C23 O4 Ag3 125.0(9) . .
C2 O11 Ag10 133.0(10) . .
C2 O11 Ag8 124.2(13) . .
C16 O7 Ag8A 127.7(10) . .
C16 O7 Ag8B 113.4(13) . .
O1 C1 O1 180.00(10) 2_666 .
O3 C1 O1 61.9(12) . 2_666
O3 C1 O1 118.1(12) . .
O3 C1 O1 61.9(12) 2_666 .
O3 C1 O1 118.1(12) 2_666 2_666
O3 C1 O3 180.0 2_666 .
O3 C1 O2 126.0(12) . .
O3 C1 O2 54.0(12) 2_666 .
O3 C1 O2 54.0(12) . 2_666
O3 C1 O2 126.0(12) 2_666 2_666
O2 C1 O1 64.5(11) . 2_666
O2 C1 O1 64.5(11) 2_666 .
O2 C1 O1 115.5(11) 2_666 2_666
O2 C1 O1 115.5(11) . .
O2 C1 O2 180.0 2_666 .
O10 C2 C3 117.3(13) . .
O11 C2 O10 125.2(14) . .
O11 C2 C3 117.4(13) . .
C23 O5 Ag4 131.1(10) . .
C9 O8 Ag8A 124.5(11) . .
C18 C17 C16 122.1(15) . .
C18 C17 C22 118.1(15) . .
C22 C17 C16 119.8(16) . .
C4 C3 C2 120.0(15) . .
C8 C3 C2 119.5(15) . .
C8 C3 C4 120.5(17) . .
O6 C16 C17 116.2(14) . .
O7 C16 O6 125.0(14) . .
O7 C16 C17 118.7(14) . .
C50 O12 Ag10 126.4(14) . .
C35 C34 S2 109.0(11) . .
C35 C34 C37 112.8(14) . .
C35 C34 C36 112.4(14) . .
C37 C34 S2 108.0(10) . .
C37 C34 C36 110.2(16) . .
C36 C34 S2 104.0(10) . .
C43 C42 S3 106.7(8) . .
C43 C42 C45 110.0(13) . .
C45 C42 S3 107.0(10) . .
C44 C42 S3 108.5(10) . .
C44 C42 C43 110.1(12) . .
C44 C42 C45 114.2(13) . .
C42 C43 H43A 109.5 . .
C42 C43 H43B 109.5 . .
C42 C43 H43C 109.5 . .
H43A C43 H43B 109.5 . .
H43A C43 H43C 109.5 . .
H43B C43 H43C 109.5 . .
C49 C46 S4 109.0(11) . .
C49 C46 C48 108.4(17) . .
C49 C46 C47 115.1(18) . .
C48 C46 S4 106.5(12) . .
C48 C46 C47 109.9(18) . .
C47 C46 S4 107.6(11) . .
C9 O9 Ag7 105.3(10) . .
O4 C23 C24 114.9(13) . .
O5 C23 O4 126.3(13) . .
O5 C23 C24 118.7(14) . .
C29 C24 C23 117.4(13) . .
C25 C24 C23 122.5(14) . .
C25 C24 C29 120.0(14) . .
C42 C45 H45A 109.5 . .
C42 C45 H45B 109.5 . .
C42 C45 H45C 109.5 . .
H45A C45 H45B 109.5 . .
H45A C45 H45C 109.5 . .
H45B C45 H45C 109.5 . .
C34 C35 H35A 109.5 . .
C34 C35 H35B 109.5 . .
C34 C35 H35C 109.5 . .
H35A C35 H35B 109.5 . .
H35A C35 H35C 109.5 . .
H35B C35 H35C 109.5 . .
C24 C29 H29 122.4 . .
C24 C29 C28 115.2(16) . .
C28 C29 H29 122.4 . .
C40 C38 S5 108.4(11) . .
C40 C38 C39 111.8(18) . .
C39 C38 S5 105.9(11) . .
C41 C38 S5 107.9(11) . .
C41 C38 C40 111.3(16) . .
C41 C38 C39 111.3(16) . .
C3 C4 H4 121.0 . .
C5 C4 C3 118(2) . .
C5 C4 H4 121.0 . .
C24 C25 H25 119.0 . .
C24 C25 C26 122.1(16) . .
C26 C25 H25 119.0 . .
C25 C26 H26 120.6 . .
C27 C26 C25 118.8(16) . .
C27 C26 H26 120.6 . .
C17 C18 H18 119.3 . .
C17 C18 C19 121(2) . .
C19 C18 H18 119.3 . .
C42 C44 H44A 109.5 . .
C42 C44 H44B 109.5 . .
C42 C44 H44C 109.5 . .
H44A C44 H44B 109.5 . .
H44A C44 H44C 109.5 . .
H44B C44 H44C 109.5 . .
C17 C22 H22 120.0 . .
C17 C22 C21 120(2) . .
C21 C22 H22 120.0 . .
C3 C8 H8 121.0 . .
C3 C8 C7 118(2) . .
C7 C8 H8 121.0 . .
C8 C7 H7 119.8 . .
C6 C7 C8 120(2) . .
C6 C7 H7 119.8 . .
C31 C30 S1 108.7(12) . .
C31 C30 C32 106.7(19) . .
C33 C30 S1 112.0(15) . .
C33 C30 C31 114(2) . .
C33 C30 C32 108(2) . .
C32 C30 S1 107.0(14) . .
C29 C28 H28 117.6 . .
C27 C28 C29 124.8(18) . .
C27 C28 H28 117.6 . .
C22 C21 H21 118.3 . .
C20 C21 C22 123(2) . .
C20 C21 H21 118.3 . .
C11 C10 C9 115.5(19) . .
C15 C10 C9 121.6(18) . .
C15 C10 C11 122.8(17) . .
C7 C6 H6 119.6 . .
C7 C6 C5 121(2) . .
C5 C6 H6 119.6 . .
Ag2 O1 Ag6 86.4(5) . .
C1 O1 Ag2 124.3(11) . .
C1 O1 Ag6 119.5(11) . .
C1 O1 O2 57.2(10) . 2_666
O3 O1 Ag2 150.9(14) 2_666 .
O3 O1 Ag6 72.6(11) 2_666 .
O3 O1 C1 56.0(10) 2_666 .
O3 O1 O2 112.9(16) 2_666 2_666
O2 O1 Ag2 72.1(10) 2_666 .
O2 O1 Ag6 142.1(14) 2_666 .
O8 C9 O9 124.5(15) . .
O8 C9 C10 118.9(16) . .
O9 C9 C10 116.6(15) . .
C15 C14 H14 119.2 . .
C15 C14 C13 122(2) . .
C13 C14 H14 119.2 . .
C11 C12 H12 119.6 . .
C13 C12 H12 119.6 . .
C13 C12 C11 121(2) . .
C38 C40 H40A 109.5 . .
C38 C40 H40B 109.5 . .
C38 C40 H40C 109.5 . .
H40A C40 H40B 109.5 . .
H40A C40 H40C 109.5 . .
H40B C40 H40C 109.5 . .
C21 C20 H20 121.3 . .
C21 C20 C19 117.3(18) . .
C19 C20 H20 121.3 . .
C38 C39 H39A 109.5 . .
C38 C39 H39B 109.5 . .
C38 C39 H39C 109.5 . .
H39A C39 H39B 109.5 . .
H39A C39 H39C 109.5 . .
H39B C39 H39C 109.5 . .
C26 C27 H27 120.5 . .
C28 C27 C26 119.0(15) . .
C28 C27 H27 120.5 . .
C10 C11 C12 114(2) . .
C10 C11 H11 122.8 . .
C12 C11 H11 122.8 . .
C34 C37 H37A 109.5 . .
C34 C37 H37B 109.5 . .
C34 C37 H37C 109.5 . .
H37A C37 H37B 109.5 . .
H37A C37 H37C 109.5 . .
H37B C37 H37C 109.5 . .
C38 C41 H41A 109.5 . .
C38 C41 H41B 109.5 . .
C38 C41 H41C 109.5 . .
H41A C41 H41B 109.5 . .
H41A C41 H41C 109.5 . .
H41B C41 H41C 109.5 . .
Ag6 O3 Ag1 104.8(6) 2_666 .
C1 O3 Ag6 127.7(11) . 2_666
C1 O3 Ag1 124.5(11) . .
C1 O3 O1 62.1(12) . 2_666
O1 O3 Ag6 76.9(11) 2_666 2_666
O1 O3 Ag1 124.6(14) 2_666 .
O2 O3 Ag6 147.5(17) 2_666 2_666
O2 O3 Ag1 80.0(13) 2_666 .
O2 O3 C1 65.8(13) 2_666 .
O2 O3 O1 127.3(19) 2_666 2_666
C46 C49 H49A 109.5 . .
C46 C49 H49B 109.5 . .
C46 C49 H49C 109.5 . .
H49A C49 H49B 109.5 . .
H49A C49 H49C 109.5 . .
H49B C49 H49C 109.5 . .
C34 C36 H36A 109.5 . .
C34 C36 H36B 109.5 . .
C34 C36 H36C 109.5 . .
H36A C36 H36B 109.5 . .
H36A C36 H36C 109.5 . .
H36B C36 H36C 109.5 . .
C30 C31 H31A 109.5 . .
C30 C31 H31B 109.5 . .
C30 C31 H31C 109.5 . .
H31A C31 H31B 109.5 . .
H31A C31 H31C 109.5 . .
H31B C31 H31C 109.5 . .
C50 N1 C52 122(3) . .
C50 N1 C53 120(3) . .
C52 N1 C53 117(2) . .
C46 C48 H48A 109.5 . .
C46 C48 H48B 109.5 . .
C46 C48 H48C 109.5 . .
H48A C48 H48B 109.5 . .
H48A C48 H48C 109.5 . .
H48B C48 H48C 109.5 . .
Ag2 O2 Ag3 106.6(7) 2_666 2_666
Ag2 O2 Ag1 87.3(6) 2_666 2_666
Ag1 O2 Ag3 103.4(7) 2_666 2_666
C1 O2 Ag2 127.5(12) . 2_666
C1 O2 Ag3 111.1(10) . 2_666
C1 O2 Ag1 116.8(11) . 2_666
C1 O2 O1 58.3(11) . 2_666
O1 O2 Ag2 74.5(10) 2_666 2_666
O1 O2 Ag3 111.8(13) 2_666 2_666
O1 O2 Ag1 143.7(14) 2_666 2_666
O3 O2 Ag2 160.3(16) 2_666 2_666
O3 O2 Ag3 83.5(14) 2_666 2_666
O3 O2 Ag1 73.8(13) 2_666 2_666
O3 O2 C1 60.2(13) 2_666 .
O3 O2 O1 118.0(19) 2_666 2_666
C18 C19 C20 120(2) . .
C18 C19 H19 120.1 . .
C20 C19 H19 120.1 . .
C10 C15 H15 120.3 . .
C14 C15 C10 119.3(19) . .
C14 C15 H15 120.3 . .
C14 C13 H13 119.6 . .
C12 C13 C14 121(2) . .
C12 C13 H13 119.6 . .
C4 C5 H5 118.9 . .
C6 C5 C4 122(2) . .
C6 C5 H5 118.9 . .
O12 C50 C51 118(2) . .
N1 C50 O12 121(3) . .
N1 C50 C51 121(3) . .
C46 C47 H47A 109.5 . .
C46 C47 H47B 109.5 . .
C46 C47 H47C 109.5 . .
H47A C47 H47B 109.5 . .
H47A C47 H47C 109.5 . .
H47B C47 H47C 109.5 . .
C50 C51 H51A 109.5 . .
C50 C51 H51B 109.5 . .
C50 C51 H51C 109.5 . .
H51A C51 H51B 109.5 . .
H51A C51 H51C 109.5 . .
H51B C51 H51C 109.5 . .
N1 C52 H52A 109.5 . .
N1 C52 H52B 109.5 . .
N1 C52 H52C 109.5 . .
H52A C52 H52B 109.5 . .
H52A C52 H52C 109.5 . .
H52B C52 H52C 109.5 . .
N1 C53 H53A 109.5 . .
N1 C53 H53B 109.5 . .
N1 C53 H53C 109.5 . .
H53A C53 H53B 109.5 . .
H53A C53 H53C 109.5 . .
H53B C53 H53C 109.5 . .
C30 C33 H33A 109.7 . .
C30 C33 H33B 109.3 . .
C30 C33 H33C 109.4 . .
H33A C33 H33B 109.5 . .
H33A C33 H33C 109.5 . .
H33B C33 H33C 109.5 . .
Ag1 Ag9B Ag7 64.0(4) 2_666 .
Ag1 Ag9B Ag8 89.8(6) 2_666 .
S5 Ag9B Ag1 49.9(2) 2_666 2_666
S5 Ag9B Ag7 113.9(6) 2_666 .
S5 Ag9B Ag8 50.0(5) 2_666 .
S1 Ag9B Ag1 83.7(4) . 2_666
S1 Ag9B Ag7 49.3(4) . .
S1 Ag9B S5 118.1(7) . 2_666
S1 Ag9B Ag8 101.9(10) . .
O10 Ag9B Ag1 161.4(10) . 2_666
O10 Ag9B Ag7 134.4(6) . .
O10 Ag9B S5 111.7(9) . 2_666
O10 Ag9B S1 106.8(8) . .
O10 Ag9B Ag8 73.3(9) . .
Ag8 Ag9B Ag7 140.6(6) . .
Ag2 Ag8 Ag3 78.9(4) 2_666 2_666
S3 Ag8 Ag2 77.3(4) 2_666 2_666
S3 Ag8 Ag3 49.9(4) 2_666 2_666
S3 Ag8 Ag9B 118.5(10) 2_666 .
S5 Ag8 Ag2 49.6(3) 2_666 2_666
S5 Ag8 Ag3 90.0(8) 2_666 2_666
S5 Ag8 S3 120.3(7) 2_666 2_666
S5 Ag8 Ag9B 55.4(7) 2_666 .
O11 Ag8 Ag2 173.8(9) . 2_666
O11 Ag8 Ag3 107.0(9) . 2_666
O11 Ag8 S3 107.9(6) . 2_666
O11 Ag8 S5 127.3(9) . 2_666
O11 Ag8 Ag9B 84.5(9) . .
Ag9B Ag8 Ag2 96.2(7) . 2_666
Ag9B Ag8 Ag3 68.7(7) . 2_666
C30 C32 H32A 109.5 . .
C30 C32 H32B 109.5 . .
C30 C32 H32C 109.5 . .
H32A C32 H32B 109.5 . .
H32A C32 H32C 109.5 . .
H32B C32 H32C 109.5 . .
Ag4 Ag8B Ag6 81.6(3) . .
Ag5 Ag8B Ag6 97.3(4) . .
Ag5 Ag8B Ag4 68.9(7) . .
Ag5 Ag8B S4 122.4(10) . 2_666
S2 Ag8B Ag6 46.7(3) . .
S2 Ag8B Ag4 94.9(6) . .
S2 Ag8B Ag5 60.9(4) . .
S2 Ag8B S4 122.1(6) . 2_666
S4 Ag8B Ag6 78.5(4) 2_666 .
S4 Ag8B Ag4 53.5(3) 2_666 .
O7 Ag8B Ag6 157.1(11) . .
O7 Ag8B Ag4 121.3(11) . .
O7 Ag8B Ag5 91.5(9) . .
O7 Ag8B S2 123.6(6) . .
O7 Ag8B S4 114.2(6) . 2_666
H55A C55 H55B 109.5 . .
H55A C55 H55C 109.5 . .
H55B C55 H55C 109.5 . .
C54 C55 H55A 109.5 . .
C54 C55 H55B 109.5 . .
C54 C55 H55C 109.5 . .
N2 C54 C55 148(5) . .

loop_
_geom_bond_atom_site_label_1
_geom_bond_atom_site_label_2
_geom_bond_distance
_geom_bond_site_symmetry_2
Ag2 Ag10 3.036(5) 2_666
Ag2 Ag5 3.0515(15) .
Ag2 S2 2.437(3) .
Ag2 S5 2.438(3) .
Ag2 O1 2.442(18) .
Ag2 O2 2.412(18) 2_666
Ag2 Ag8 3.148(14) 2_666
Ag3 Ag6 3.1962(14) 2_666
Ag3 Ag4 3.1974(15) .
Ag3 Ag9A 3.076(5) 2_666
Ag3 S3 2.471(3) .
Ag3 S1 2.581(3) 2_666
Ag3 O4 2.369(11) .
Ag3 O2 2.587(19) 2_666
Ag3 Ag8 3.16(3) 2_666
Ag6 Ag3 3.1963(14) 2_666
Ag6 Ag8A 3.218(2) .
Ag6 Ag7 3.0749(17) .
Ag6 S2 2.447(3) .
Ag6 S1 2.482(3) .
Ag6 O1 2.519(18) .
Ag6 O3 2.468(16) 2_666
Ag6 Ag8B 3.351(18) .
Ag1 Ag4 3.2837(16) 2_666
Ag1 Ag9A 3.176(2) 2_666
Ag1 Ag7 3.3150(18) 2_666
Ag1 S5 2.439(3) .
Ag1 S4 2.444(3) .
Ag1 O3 2.501(18) .
Ag1 O2 2.566(19) 2_666
Ag1 Ag9B 3.058(15) 2_666
Ag4 Ag1 3.2839(16) 2_666
Ag4 Ag5 3.1140(17) .
Ag4 S3 2.478(3) .
Ag4 S4 2.514(4) 2_666
Ag4 O5 2.405(10) .
Ag4 Ag8B 2.97(2) .
Ag10 Ag2 3.036(5) 2_666
Ag10 Ag5 3.316(6) 2_666
Ag10 Ag9A 2.961(8) .
Ag10 S3 2.520(6) 2_666
Ag10 S5 2.583(4) 2_666
Ag10 O11 2.348(13) .
Ag10 O12 2.436(14) .
Ag5 Ag10 3.316(6) 2_666
Ag5 Ag8A 2.991(6) .
Ag5 S3 2.501(3) .
Ag5 S2 2.513(3) .
Ag5 O6 2.250(10) .
Ag5 Ag8B 2.48(3) .
Ag8A Ag7 3.065(5) .
Ag8A S2 2.573(4) .
Ag8A S4 2.552(4) 2_666
Ag8A O7 2.289(11) .
Ag8A O8 2.424(14) .
Ag9A Ag3 3.076(5) 2_666
Ag9A Ag1 3.176(2) 2_666
Ag9A S5 2.505(4) 2_666
Ag9A S1 2.473(4) .
Ag9A O10 2.238(11) .
Ag7 Ag1 3.3149(18) 2_666
Ag7 S1 2.456(3) .
Ag7 S4 2.576(4) 2_666
Ag7 O9 2.270(13) .
Ag7 Ag9B 3.19(2) .
S3 Ag10 2.520(6) 2_666
S3 C42 1.869(13) .
S3 Ag8 2.540(14) 2_666
S2 C34 1.868(13) .
S2 Ag8B 2.474(12) .
S5 Ag10 2.583(4) 2_666
S5 Ag9A 2.505(4) 2_666
S5 C38 1.874(13) .
S5 Ag9B 2.655(15) 2_666
S5 Ag8 2.472(19) 2_666
S1 Ag3 2.581(3) 2_666
S1 C30 1.862(15) .
S1 Ag9B 2.515(12) .
S4 Ag4 2.514(4) 2_666
S4 Ag8A 2.552(4) 2_666
S4 Ag7 2.576(4) 2_666
S4 C46 1.864(15) .
S4 Ag8B 2.545(12) 2_666
O6 C16 1.245(18) .
O10 C2 1.260(18) .
O10 Ag9B 2.35(2) .
O4 C23 1.256(19) .
O11 C2 1.251(18) .
O11 Ag8 2.195(18) .
O7 C16 1.244(19) .
O7 Ag8B 2.216(18) .
C1 O1 1.314(16) .
C1 O1 1.314(16) 2_666
C1 O3 1.233(18) 2_666
C1 O3 1.233(17) .
C1 O2 1.297(19) .
C1 O2 1.297(19) 2_666
C2 C3 1.52(2) .
O5 C23 1.245(18) .
O8 C9 1.237(19) .
C17 C16 1.50(2) .
C17 C18 1.36(2) .
C17 C22 1.37(2) .
C3 C4 1.39(2) .
C3 C8 1.38(2) .
O12 C50 1.30(3) .
C34 C35 1.48(2) .
C34 C37 1.49(2) .
C34 C36 1.59(2) .
C42 C43 1.539(18) .
C42 C45 1.54(2) .
C42 C44 1.53(2) .
C43 H43A 0.9600 .
C43 H43B 0.9600 .
C43 H43C 0.9600 .
C46 C49 1.50(2) .
C46 C48 1.52(3) .
C46 C47 1.52(3) .
O9 C9 1.33(2) .
C23 C24 1.525(18) .
C24 C29 1.41(2) .
C24 C25 1.33(2) .
C45 H45A 0.9600 .
C45 H45B 0.9600 .
C45 H45C 0.9600 .
C35 H35A 0.9600 .
C35 H35B 0.9600 .
C35 H35C 0.9600 .
C29 H29 0.9300 .
C29 C28 1.42(2) .
C38 C40 1.50(2) .
C38 C39 1.50(3) .
C38 C41 1.49(2) .
C4 H4 0.9300 .
C4 C5 1.38(3) .
C25 H25 0.9300 .
C25 C26 1.42(2) .
C26 H26 0.9300 .
C26 C27 1.36(3) .
C18 H18 0.9300 .
C18 C19 1.37(2) .
C44 H44A 0.9600 .
C44 H44B 0.9600 .
C44 H44C 0.9600 .
C22 H22 0.9300 .
C22 C21 1.39(3) .
C8 H8 0.9300 .
C8 C7 1.43(3) .
C7 H7 0.9300 .
C7 C6 1.33(3) .
C30 C31 1.47(2) .
C30 C33 1.42(3) .
C30 C32 1.54(3) .
C28 H28 0.9300 .
C28 C27 1.32(3) .
C21 H21 0.9300 .
C21 C20 1.29(4) .
C10 C9 1.49(2) .
C10 C11 1.41(3) .
C10 C15 1.39(3) .
C6 H6 0.9300 .
C6 C5 1.34(3) .
O1 O3 1.31(3) 2_666
O1 O2 1.39(3) 2_666
C14 H14 0.9300 .
C14 C15 1.31(3) .
C14 C13 1.41(3) .
C12 H12 0.9300 .
C12 C11 1.46(3) .
C12 C13 1.33(3) .
C40 H40A 0.9600 .
C40 H40B 0.9600 .
C40 H40C 0.9600 .
C20 H20 0.9300 .
C20 C19 1.43(4) .
C39 H39A 0.9600 .
C39 H39B 0.9600 .
C39 H39C 0.9600 .
C27 H27 0.9300 .
C11 H11 0.9300 .
C37 H37A 0.9600 .
C37 H37B 0.9600 .
C37 H37C 0.9600 .
C41 H41A 0.9600 .
C41 H41B 0.9600 .
C41 H41C 0.9600 .
O3 Ag6 2.467(16) 2_666
O3 O1 1.31(3) 2_666
O3 O2 1.15(2) 2_666
C49 H49A 0.9600 .
C49 H49B 0.9600 .
C49 H49C 0.9600 .
C36 H36A 0.9600 .
C36 H36B 0.9600 .
C36 H36C 0.9600 .
C31 H31A 0.9600 .
C31 H31B 0.9600 .
C31 H31C 0.9600 .
N1 C50 1.17(3) .
N1 C52 1.42(3) .
N1 C53 1.55(4) .
C48 H48A 0.9600 .
C48 H48B 0.9600 .
C48 H48C 0.9600 .
O2 Ag2 2.412(18) 2_666
O2 Ag3 2.587(19) 2_666
O2 Ag1 2.566(19) 2_666
O2 O1 1.39(3) 2_666
O2 O3 1.15(2) 2_666
C19 H19 0.9300 .
C15 H15 0.9300 .
C13 H13 0.9300 .
C5 H5 0.9300 .
C50 C51 1.59(4) .
C47 H47A 0.9600 .
C47 H47B 0.9600 .
C47 H47C 0.9600 .
C51 H51A 0.9600 .
C51 H51B 0.9600 .
C51 H51C 0.9600 .
C52 H52A 0.9600 .
C52 H52B 0.9600 .
C52 H52C 0.9600 .
C53 H53A 0.9600 .
C53 H53B 0.9600 .
C53 H53C 0.9600 .
C33 H33A 0.9603 .
C33 H33B 0.9599 .
C33 H33C 0.9597 .
Ag9B Ag1 3.058(15) 2_666
Ag9B S5 2.655(15) 2_666
Ag9B Ag8 3.11(4) .
Ag8 Ag2 3.148(14) 2_666
Ag8 Ag3 3.16(3) 2_666
Ag8 S3 2.540(14) 2_666
Ag8 S5 2.472(19) 2_666
C32 H32A 0.9600 .
C32 H32B 0.9600 .
C32 H32C 0.9600 .
Ag8B S4 2.545(12) 2_666
N2 C54 1.22(5) .
C55 H55A 0.9600 .
C55 H55B 0.9600 .
C55 H55C 0.9600 .
C55 C54 1.44(5) .
